data_4023690
loop_
_publ_author_name
'Joseph R. Martinelli'
'Donald A. Watson'
'Dominique M. M. Freckmann'
'Timothy E. Barder'
'Stephen L. Buchwald'

_publ_section_title
;
 Palladium-Catalyzed Carbonylation Reactions of Aryl Bromides
 at Atmospheric Pressure: A General System Based on Xantphos
;
_journal_name_full 'Journal of Organic Chemistry'
_journal_page_first 7102
_journal_page_last 7107
_journal_paper_doi 10.1021/jo801279r
_journal_volume 73
_journal_year 2008
_chemical_formula_sum 'C57 H61 Br O4 P2 Pd'
_chemical_formula_weight 1058.31
_chemical_name_systematic
; 
 ? 
;
_space_group_IT_number 2
_symmetry_cell_setting triclinic
_symmetry_space_group_name_Hall '-P 1'
_symmetry_space_group_name_H-M 'P -1'
_atom_sites_solution_hydrogens geom
_atom_sites_solution_primary direct
_atom_sites_solution_secondary difmap
_audit_creation_method SHELXL-97
_cell_angle_alpha 92.7280(10)
_cell_angle_beta 101.5490(10)
_cell_angle_gamma 90.4390(10)
_cell_formula_units_Z 2
_cell_length_a 12.0074(6)
_cell_length_b 12.5151(6)
_cell_length_c 16.9507(8)
_cell_measurement_reflns_used 8284
_cell_measurement_temperature 100(2)
_cell_measurement_theta_max 28.31
_cell_measurement_theta_min 2.36
_cell_volume 2492.5(2)
_computing_cell_refinement 'Bruker SMART'
_computing_data_collection 'Bruker SMART'
_computing_data_reduction 'Bruker SAINT'
_computing_molecular_graphics 'Bruker SHELXTL'
_computing_publication_material 'Bruker SHELXTL'
_computing_structure_refinement 'SHELXL-97 (Sheldrick, 1997)'
_computing_structure_solution 'SHELXS-97 (Sheldrick, 1990)'
_diffrn_ambient_temperature 100(2)
_diffrn_measured_fraction_theta_full 0.991
_diffrn_measured_fraction_theta_max 0.991
_diffrn_measurement_device_type 'CCD area detector'
_diffrn_measurement_method 'phi and omega scans'
_diffrn_radiation_monochromator graphite
_diffrn_radiation_source 'fine-focus sealed tube'
_diffrn_radiation_type MoK\a
_diffrn_radiation_wavelength 0.71073
_diffrn_reflns_av_R_equivalents 0.0285
_diffrn_reflns_av_sigmaI/netI 0.0255
_diffrn_reflns_limit_h_max 15
_diffrn_reflns_limit_h_min -15
_diffrn_reflns_limit_k_max 16
_diffrn_reflns_limit_k_min -16
_diffrn_reflns_limit_l_max 22
_diffrn_reflns_limit_l_min -22
_diffrn_reflns_number 50376
_diffrn_reflns_theta_full 28.32
_diffrn_reflns_theta_max 28.32
_diffrn_reflns_theta_min 1.23
_exptl_absorpt_coefficient_mu 1.284
_exptl_absorpt_correction_type none
_exptl_crystal_colour yellow
_exptl_crystal_density_diffrn 1.410
_exptl_crystal_density_meas 0
_exptl_crystal_density_method 'not measured'
_exptl_crystal_description block
_exptl_crystal_F_000 1092
_exptl_crystal_size_max 0.30
_exptl_crystal_size_mid 0.22
_exptl_crystal_size_min 0.17
_refine_diff_density_max 3.268
_refine_diff_density_min -0.520
_refine_diff_density_rms 0.152
_refine_ls_extinction_method none
_refine_ls_goodness_of_fit_ref 1.093
_refine_ls_hydrogen_treatment mixed
_refine_ls_matrix_type full
_refine_ls_number_parameters 556
_refine_ls_number_reflns 12292
_refine_ls_number_restraints 0
_refine_ls_restrained_S_all 1.093
_refine_ls_R_factor_all 0.0479
_refine_ls_R_factor_gt 0.0420
_refine_ls_shift/su_max 0.001
_refine_ls_shift/su_mean 0.000
_refine_ls_structure_factor_coef Fsqd
_refine_ls_weighting_details 'calc w=1/[\s^2^(Fo^2^)+(0.0829P)^2^+5.3597P] where P=(Fo^2^+2Fc^2^)/3'
_refine_ls_weighting_scheme calc
_refine_ls_wR_factor_gt 0.1404
_refine_ls_wR_factor_ref 0.1446
_reflns_number_gt 10868
_reflns_number_total 12292
_reflns_threshold_expression >2sigma(I)
_cod_data_source_file jo801279r_si_001.cif
_cod_data_source_block 06250t
_cod_depositor_comments
;
The following automatic conversions were performed:
'_symmetry_cell_setting' value 'Triclinic' changed to 'triclinic'
according to '/home/saulius/struct/CIF-dictionaries/cif_core.dic'
dictionary named 'cif_core.dic' version 2.4.1 from 2010-06-29.

Automatic conversion script
Id: cif_fix_enum 1527 2010-12-29 10:47:43Z saulius 
;
_cod_database_code 4023690

loop_
_symmetry_equiv_pos_as_xyz
'x, y, z'
'-x, -y, -z'

loop_
_atom_site_label
_atom_site_type_symbol
_atom_site_fract_x
_atom_site_fract_y
_atom_site_fract_z
_atom_site_U_iso_or_equiv
_atom_site_adp_type
_atom_site_occupancy
_atom_site_symmetry_multiplicity
_atom_site_calc_flag
_atom_site_refinement_flags
_atom_site_disorder_assembly
_atom_site_disorder_group
C49 C 0.6803(5) 0.6375(4) 0.1470(3) 0.0531(13) Uani 1 1 d . . .
H49A H 0.7155 0.6488 0.2049 0.064 Uiso 1 1 calc R . .
H49B H 0.6092 0.6784 0.1353 0.064 Uiso 1 1 calc R . .
C38 C 0.5678(3) 1.2189(3) 0.4145(2) 0.0313(8) Uani 1 1 d . . .
H38 H 0.6389 1.1927 0.4410 0.038 Uiso 1 1 calc R . .
C45 C 0.3254(4) 0.6155(3) 0.0936(3) 0.0391(10) Uani 1 1 d . . .
H45 H 0.2942 0.6235 0.0381 0.047 Uiso 1 1 calc R . .
Pd1 Pd 0.334060(18) 0.928465(18) 0.253088(13) 0.01641(8) Uani 1 1 d . . .
Br1 Br 0.52148(2) 0.92637(2) 0.208894(19) 0.01988(9) Uani 1 1 d . . .
P2 P 0.32004(7) 1.12136(6) 0.21913(5) 0.01696(15) Uani 1 1 d . . .
P1 P 0.18689(6) 0.88721(6) 0.31725(5) 0.01668(16) Uani 1 1 d . . .
O1 O 0.11212(19) 1.10414(18) 0.28431(14) 0.0202(4) Uani 1 1 d . . .
O2 O 0.4408(2) 0.7781(2) 0.36068(15) 0.0269(5) Uani 1 1 d . . .
C8 C 0.0986(3) 1.1821(3) 0.2274(2) 0.0205(6) Uani 1 1 d . . .
C22 C 0.2230(3) 0.9483(2) 0.41933(18) 0.0184(6) Uani 1 1 d . . .
C13 C -0.0994(3) 1.2005(3) 0.2512(3) 0.0292(7) Uani 1 1 d . . .
C2 C -0.0568(3) 0.8584(3) 0.27373(19) 0.0210(6) Uani 1 1 d . . .
H2 H -0.0466 0.7843 0.2819 0.025 Uiso 1 1 calc R . .
C1 C 0.0385(3) 0.9279(2) 0.28528(18) 0.0181(6) Uani 1 1 d . . .
C27 C 0.3277(3) 1.0016(3) 0.4447(2) 0.0208(6) Uani 1 1 d . . .
H27 H 0.3797 1.0041 0.4092 0.025 Uiso 1 1 calc R . .
C32 C 0.5225(3) 1.2402(3) 0.0711(2) 0.0258(7) Uani 1 1 d . . .
H32 H 0.5805 1.2931 0.0737 0.031 Uiso 1 1 calc R . .
C12 C 0.1792(3) 1.2797(3) 0.1343(2) 0.0236(6) Uani 1 1 d . . .
H12 H 0.2407 1.2961 0.1091 0.028 Uiso 1 1 calc R . .
C34 C 0.4014(3) 1.2010(3) 0.30611(19) 0.0193(6) Uani 1 1 d . . .
C28 C 0.3895(3) 1.1474(2) 0.13507(19) 0.0193(6) Uani 1 1 d . . .
C46 C 0.3369(3) 0.7042(3) 0.1487(2) 0.0279(7) Uani 1 1 d . . .
H46 H 0.3133 0.7726 0.1304 0.033 Uiso 1 1 calc R . .
C11 C 0.0771(3) 1.3341(3) 0.1144(2) 0.0280(7) Uani 1 1 d . . .
H11 H 0.0702 1.3877 0.0760 0.034 Uiso 1 1 calc R . .
C33 C 0.4754(3) 1.2245(3) 0.1389(2) 0.0218(6) Uani 1 1 d . . .
H33 H 0.5018 1.2662 0.1874 0.026 Uiso 1 1 calc R . .
C5 C -0.0914(3) 1.0790(3) 0.2548(2) 0.0228(6) Uani 1 1 d . . .
C10 C -0.0148(3) 1.3112(3) 0.1500(2) 0.0283(7) Uani 1 1 d . . .
H10 H -0.0840 1.3481 0.1349 0.034 Uiso 1 1 calc R . .
C40 C 0.3946(3) 0.7853(3) 0.2914(2) 0.0213(6) Uani 1 1 d . . .
C9 C -0.0054(3) 1.2340(3) 0.2079(2) 0.0246(7) Uani 1 1 d . . .
C23 C 0.1468(3) 0.9450(3) 0.4720(2) 0.0241(7) Uani 1 1 d . . .
H23 H 0.0752 0.9095 0.4549 0.029 Uiso 1 1 calc R . .
C41 C 0.3828(3) 0.6923(3) 0.2305(2) 0.0241(7) Uani 1 1 d . . .
C35 C 0.3595(3) 1.2949(3) 0.3362(2) 0.0287(7) Uani 1 1 d . . .
H35 H 0.2886 1.3217 0.3098 0.034 Uiso 1 1 calc R . .
C4 C -0.1835(3) 1.0070(3) 0.2411(2) 0.0234(6) Uani 1 1 d . . .
H4 H -0.2585 1.0327 0.2253 0.028 Uiso 1 1 calc R . .
C31 C 0.4850(3) 1.1789(3) -0.0003(2) 0.0280(7) Uani 1 1 d . . .
H31 H 0.5175 1.1897 -0.0460 0.034 Uiso 1 1 calc R . .
C30 C 0.3996(3) 1.1015(3) -0.0042(2) 0.0278(7) Uani 1 1 d . . .
H30 H 0.3736 1.0597 -0.0528 0.033 Uiso 1 1 calc R . .
C26 C 0.3565(3) 1.0513(3) 0.5219(2) 0.0249(7) Uani 1 1 d . . .
H26 H 0.4272 1.0884 0.5383 0.030 Uiso 1 1 calc R . .
C29 C 0.3525(3) 1.0853(3) 0.0630(2) 0.0240(6) Uani 1 1 d . . .
H29 H 0.2949 1.0320 0.0602 0.029 Uiso 1 1 calc R . .
C25 C 0.2816(3) 1.0465(3) 0.5745(2) 0.0270(7) Uani 1 1 d . . .
H25 H 0.3020 1.0790 0.6273 0.032 Uiso 1 1 calc R . .
C7 C 0.1914(3) 1.2008(3) 0.19150(19) 0.0197(6) Uani 1 1 d . . .
C39 C 0.5063(3) 1.1634(3) 0.3452(2) 0.0257(7) Uani 1 1 d . . .
H39 H 0.5362 1.1001 0.3249 0.031 Uiso 1 1 calc R . .
C24 C 0.1756(3) 0.9935(3) 0.5495(2) 0.0278(7) Uani 1 1 d . . .
H24 H 0.1240 0.9908 0.5852 0.033 Uiso 1 1 calc R . .
C3 C -0.1664(3) 0.8979(3) 0.2504(2) 0.0224(6) Uani 1 1 d . . .
H3 H -0.2299 0.8499 0.2407 0.027 Uiso 1 1 calc R . .
C21 C 0.1311(3) 0.6779(3) 0.2593(3) 0.0306(8) Uani 1 1 d . . .
H21 H 0.1154 0.7084 0.2081 0.037 Uiso 1 1 calc R . .
C36 C 0.4220(4) 1.3499(3) 0.4051(2) 0.0357(9) Uani 1 1 d . . .
H36 H 0.3932 1.4140 0.4251 0.043 Uiso 1 1 calc R . .
C37 C 0.5253(3) 1.3115(3) 0.4444(2) 0.0324(8) Uani 1 1 d . . .
H37 H 0.5667 1.3486 0.4915 0.039 Uiso 1 1 calc R . .
C42 C 0.4166(3) 0.5912(3) 0.2572(3) 0.0339(8) Uani 1 1 d . . .
H42 H 0.4475 0.5825 0.3126 0.041 Uiso 1 1 calc R . .
C44 C 0.3601(4) 0.5157(3) 0.1212(3) 0.0465(12) Uani 1 1 d . . .
H44 H 0.3533 0.4553 0.0843 0.056 Uiso 1 1 calc R . .
C20 C 0.1181(3) 0.5675(3) 0.2645(3) 0.0415(11) Uani 1 1 d . . .
H20 H 0.0927 0.5235 0.2169 0.050 Uiso 1 1 calc R . .
C16 C 0.1671(3) 0.7438(3) 0.3289(2) 0.0230(6) Uani 1 1 d . . .
C17 C 0.1909(3) 0.6971(3) 0.4034(3) 0.0351(9) Uani 1 1 d . . .
H17 H 0.2155 0.7405 0.4514 0.042 Uiso 1 1 calc R . .
C14 C -0.0743(4) 1.2510(3) 0.3382(3) 0.0395(10) Uani 1 1 d . . .
H14A H -0.0003 1.2272 0.3669 0.059 Uiso 1 1 calc R . .
H14B H -0.1336 1.2287 0.3665 0.059 Uiso 1 1 calc R . .
H14C H -0.0732 1.3292 0.3364 0.059 Uiso 1 1 calc R . .
C19 C 0.1420(4) 0.5224(3) 0.3383(4) 0.0470(12) Uani 1 1 d . . .
H19 H 0.1333 0.4473 0.3416 0.056 Uiso 1 1 calc R . .
C43 C 0.4047(4) 0.5040(3) 0.2026(3) 0.0466(12) Uani 1 1 d . . .
H43 H 0.4273 0.4354 0.2209 0.056 Uiso 1 1 calc R . .
C15 C -0.2165(3) 1.2355(4) 0.2085(4) 0.0474(12) Uani 1 1 d . . .
H15A H -0.2171 1.3137 0.2063 0.071 Uiso 1 1 calc R . .
H15B H -0.2739 1.2124 0.2382 0.071 Uiso 1 1 calc R . .
H15C H -0.2338 1.2031 0.1536 0.071 Uiso 1 1 calc R . .
C48 C 0.7612(5) 0.6686(4) 0.0942(3) 0.0451(11) Uani 1 1 d . . .
H48A H 0.8103 0.7302 0.1187 0.054 Uiso 1 1 calc R . .
H48B H 0.7199 0.6862 0.0399 0.054 Uiso 1 1 calc R . .
C50 C 0.6593(4) 0.5215(4) 0.1238(3) 0.0427(10) Uani 1 1 d . . .
H50A H 0.6415 0.4831 0.1696 0.051 Uiso 1 1 calc R . .
H50B H 0.5941 0.5121 0.0778 0.051 Uiso 1 1 calc R . .
O3 O 0.7599(3) 0.4801(2) 0.10191(19) 0.0388(7) Uani 1 1 d . . .
C6 C 0.0170(3) 1.0360(3) 0.27459(19) 0.0186(6) Uani 1 1 d . . .
C18 C 0.1785(4) 0.5860(4) 0.4075(3) 0.0495(12) Uani 1 1 d . . .
H18 H 0.1954 0.5544 0.4583 0.059 Uiso 1 1 calc R . .
C47 C 0.8299(4) 0.5677(4) 0.0905(4) 0.0548(13) Uani 1 1 d . . .
H47A H 0.8526 0.5589 0.0376 0.066 Uiso 1 1 calc R . .
H47B H 0.8996 0.5719 0.1333 0.066 Uiso 1 1 calc R . .
O4 O 0.3302(6) 0.4472(6) 0.5740(5) 0.0502(16) Uiso 0.50 1 d P A 1
C79 C 0.2746(10) 0.5024(10) 0.6297(7) 0.054(2) Uiso 0.50 1 d P A 1
C76 C 0.2941(10) 0.3292(9) 0.6065(8) 0.048(3) Uiso 0.50 1 d P A 1
C77 C 0.1546(12) 0.4449(12) 0.6208(9) 0.065(3) Uiso 0.50 1 d P A 1
C82 C 0.1704(13) 0.3330(12) 0.5793(9) 0.070(3) Uiso 0.50 1 d P A 1
O5 O 0.1797(9) 0.4838(9) 0.6013(6) 0.076(3) Uiso 0.50 1 d P B 2
C103 C 0.1794(11) 0.3105(10) 0.5386(8) 0.061(3) Uiso 0.50 1 d P B 2
C102 C 0.1091(12) 0.4002(11) 0.5728(9) 0.069(3) Uiso 0.50 1 d P B 2
C100 C 0.2962(11) 0.4481(11) 0.6187(8) 0.058(3) Uiso 0.50 1 d P B 2
C101 C 0.2958(11) 0.3354(11) 0.5782(9) 0.056(3) Uiso 0.50 1 d P B 2

loop_
_atom_site_aniso_label
_atom_site_aniso_U_11
_atom_site_aniso_U_22
_atom_site_aniso_U_33
_atom_site_aniso_U_23
_atom_site_aniso_U_13
_atom_site_aniso_U_12
C49 0.079(4) 0.035(2) 0.052(3) 0.001(2) 0.028(3) 0.009(2)
C38 0.0287(18) 0.0272(18) 0.0321(18) -0.0022(14) -0.0067(15) -0.0024(14)
C45 0.043(2) 0.038(2) 0.040(2) -0.0154(17) 0.0232(18) -0.0166(18)
Pd1 0.01340(12) 0.01696(12) 0.01893(12) -0.00134(8) 0.00399(8) -0.00130(8)
Br1 0.01419(15) 0.02250(16) 0.02345(16) -0.00163(11) 0.00572(11) -0.00156(11)
P2 0.0147(3) 0.0172(4) 0.0189(4) -0.0003(3) 0.0036(3) -0.0018(3)
P1 0.0136(3) 0.0167(4) 0.0197(4) -0.0010(3) 0.0036(3) -0.0018(3)
O1 0.0149(10) 0.0187(10) 0.0263(11) 0.0028(9) 0.0024(8) -0.0018(8)
O2 0.0235(12) 0.0293(13) 0.0271(12) 0.0043(10) 0.0025(10) 0.0036(10)
C8 0.0189(15) 0.0168(14) 0.0256(15) 0.0013(11) 0.0039(12) -0.0013(11)
C22 0.0169(14) 0.0186(14) 0.0192(14) -0.0004(11) 0.0027(11) 0.0004(11)
C13 0.0171(15) 0.0246(17) 0.048(2) 0.0066(15) 0.0101(15) 0.0038(12)
C2 0.0179(14) 0.0212(15) 0.0239(15) -0.0037(12) 0.0052(12) -0.0036(12)
C1 0.0148(13) 0.0211(14) 0.0184(14) -0.0012(11) 0.0037(11) -0.0022(11)
C27 0.0185(14) 0.0216(15) 0.0225(15) -0.0008(12) 0.0050(12) -0.0010(11)
C32 0.0234(16) 0.0274(17) 0.0282(17) 0.0040(13) 0.0087(13) -0.0036(13)
C12 0.0247(16) 0.0201(15) 0.0267(16) 0.0029(12) 0.0070(13) -0.0013(12)
C34 0.0196(14) 0.0197(14) 0.0188(14) 0.0004(11) 0.0045(11) -0.0035(11)
C28 0.0197(14) 0.0187(14) 0.0196(14) 0.0005(11) 0.0042(11) 0.0010(11)
C46 0.0288(17) 0.0261(17) 0.0306(17) -0.0051(14) 0.0125(14) -0.0073(13)
C11 0.0284(18) 0.0230(16) 0.0319(18) 0.0074(13) 0.0033(14) 0.0010(13)
C33 0.0216(15) 0.0208(15) 0.0230(15) 0.0003(12) 0.0052(12) -0.0017(12)
C5 0.0167(14) 0.0241(16) 0.0286(16) 0.0041(13) 0.0061(12) 0.0006(12)
C10 0.0216(16) 0.0227(16) 0.040(2) 0.0055(14) 0.0031(14) 0.0022(13)
C40 0.0170(14) 0.0214(15) 0.0265(16) 0.0005(12) 0.0070(12) -0.0005(11)
C9 0.0175(15) 0.0207(15) 0.0351(18) 0.0018(13) 0.0041(13) -0.0005(12)
C23 0.0171(14) 0.0315(17) 0.0239(15) 0.0014(13) 0.0046(12) -0.0016(12)
C41 0.0212(15) 0.0207(15) 0.0331(17) -0.0016(13) 0.0125(13) -0.0023(12)
C35 0.0269(17) 0.0293(18) 0.0270(17) -0.0053(14) -0.0001(14) 0.0054(14)
C4 0.0130(14) 0.0314(17) 0.0256(16) 0.0014(13) 0.0036(12) -0.0004(12)
C31 0.0292(18) 0.0342(19) 0.0232(16) 0.0053(14) 0.0107(13) 0.0026(14)
C30 0.0317(18) 0.0308(18) 0.0198(15) -0.0024(13) 0.0036(13) -0.0003(14)
C26 0.0201(15) 0.0260(16) 0.0270(16) -0.0027(13) 0.0017(13) -0.0015(12)
C29 0.0263(16) 0.0232(16) 0.0221(15) -0.0008(12) 0.0042(13) -0.0043(13)
C25 0.0261(17) 0.0324(18) 0.0203(15) -0.0055(13) 0.0010(13) 0.0034(14)
C7 0.0165(14) 0.0186(14) 0.0232(15) -0.0005(11) 0.0027(11) -0.0017(11)
C39 0.0235(16) 0.0220(16) 0.0289(17) -0.0028(13) -0.0001(13) -0.0008(12)
C24 0.0217(16) 0.041(2) 0.0209(15) -0.0014(14) 0.0064(12) 0.0008(14)
C3 0.0154(14) 0.0284(16) 0.0229(15) -0.0035(12) 0.0036(11) -0.0041(12)
C21 0.0225(17) 0.0272(18) 0.043(2) -0.0088(15) 0.0110(15) -0.0033(13)
C36 0.039(2) 0.033(2) 0.0318(19) -0.0133(15) 0.0028(16) 0.0033(16)
C37 0.037(2) 0.0315(19) 0.0244(17) -0.0057(14) -0.0016(15) -0.0061(15)
C42 0.035(2) 0.0223(17) 0.049(2) 0.0035(15) 0.0181(17) 0.0025(14)
C44 0.062(3) 0.0254(19) 0.062(3) -0.0175(19) 0.040(2) -0.0158(19)
C20 0.0256(19) 0.0244(19) 0.076(3) -0.0169(19) 0.017(2) -0.0052(14)
C16 0.0146(14) 0.0181(14) 0.0366(18) -0.0006(13) 0.0061(12) -0.0027(11)
C17 0.0304(19) 0.0251(18) 0.046(2) 0.0094(16) -0.0029(16) -0.0049(14)
C14 0.042(2) 0.0256(18) 0.059(3) -0.0026(17) 0.031(2) 0.0030(16)
C19 0.027(2) 0.0175(17) 0.094(4) 0.004(2) 0.007(2) -0.0012(14)
C43 0.057(3) 0.0203(18) 0.072(3) -0.0014(19) 0.037(3) -0.0001(18)
C15 0.0199(18) 0.040(2) 0.085(4) 0.025(2) 0.013(2) 0.0075(16)
C48 0.062(3) 0.033(2) 0.040(2) -0.0005(17) 0.009(2) -0.008(2)
C50 0.041(2) 0.038(2) 0.050(3) -0.0007(19) 0.015(2) 0.0003(18)
O3 0.0404(16) 0.0319(15) 0.0458(17) 0.0043(12) 0.0121(13) 0.0078(12)
C6 0.0141(13) 0.0212(15) 0.0204(14) 0.0000(11) 0.0038(11) -0.0037(11)
C18 0.038(2) 0.030(2) 0.075(3) 0.024(2) -0.007(2) -0.0059(17)
C47 0.035(2) 0.057(3) 0.076(4) 0.025(3) 0.014(2) 0.003(2)

loop_
_atom_type_symbol
_atom_type_description
_atom_type_scat_dispersion_real
_atom_type_scat_dispersion_imag
_atom_type_scat_source
C C 0.0033 0.0016 'International Tables Vol C Tables 4.2.6.8 and 6.1.1.4'
H H 0.0000 0.0000 'International Tables Vol C Tables 4.2.6.8 and 6.1.1.4'
O O 0.0106 0.0060 'International Tables Vol C Tables 4.2.6.8 and 6.1.1.4'
P P 0.1023 0.0942 'International Tables Vol C Tables 4.2.6.8 and 6.1.1.4'
Br Br -0.2901 2.4595 'International Tables Vol C Tables 4.2.6.8 and 6.1.1.4'
Pd Pd -0.9988 1.0072 'International Tables Vol C Tables 4.2.6.8 and 6.1.1.4'

loop_
_geom_angle_atom_site_label_1
_geom_angle_atom_site_label_2
_geom_angle_atom_site_label_3
_geom_angle
_geom_angle_site_symmetry_1
_geom_angle_site_symmetry_3
_geom_angle_publ_flag
C50 C49 C48 102.0(4) . . ?
C37 C38 C39 120.4(3) . . ?
C44 C45 C46 119.2(4) . . ?
C40 Pd1 P1 83.83(9) . . ?
C40 Pd1 P2 162.95(9) . . ?
P1 Pd1 P2 108.53(3) . . ?
C40 Pd1 Br1 78.87(9) . . ?
P1 Pd1 Br1 162.13(2) . . ?
P2 Pd1 Br1 87.57(2) . . ?
C28 P2 C7 100.05(15) . . ?
C28 P2 C34 105.38(14) . . ?
C7 P2 C34 102.02(14) . . ?
C28 P2 Pd1 111.38(10) . . ?
C7 P2 Pd1 128.21(10) . . ?
C34 P2 Pd1 107.60(10) . . ?
C22 P1 C16 105.99(16) . . ?
C22 P1 C1 101.49(14) . . ?
C16 P1 C1 100.73(14) . . ?
C22 P1 Pd1 107.22(10) . . ?
C16 P1 Pd1 114.36(11) . . ?
C1 P1 Pd1 125.09(10) . . ?
C8 O1 C6 112.3(2) . . ?
O1 C8 C7 116.3(3) . . ?
O1 C8 C9 119.5(3) . . ?
C7 C8 C9 124.1(3) . . ?
C27 C22 C23 119.5(3) . . ?
C27 C22 P1 119.2(2) . . ?
C23 C22 P1 121.3(2) . . ?
C5 C13 C15 112.3(3) . . ?
C5 C13 C9 105.2(3) . . ?
C15 C13 C9 112.3(3) . . ?
C5 C13 C14 109.0(3) . . ?
C15 C13 C14 108.7(4) . . ?
C9 C13 C14 109.3(3) . . ?
C3 C2 C1 120.4(3) . . ?
C6 C1 C2 116.7(3) . . ?
C6 C1 P1 118.3(2) . . ?
C2 C1 P1 124.9(2) . . ?
C26 C27 C22 120.4(3) . . ?
C31 C32 C33 120.5(3) . . ?
C11 C12 C7 120.3(3) . . ?
C39 C34 C35 119.1(3) . . ?
C39 C34 P2 118.6(2) . . ?
C35 C34 P2 122.2(3) . . ?
C33 C28 C29 119.2(3) . . ?
C33 C28 P2 123.8(2) . . ?
C29 C28 P2 117.0(2) . . ?
C41 C46 C45 120.3(4) . . ?
C10 C11 C12 121.2(3) . . ?
C28 C33 C32 119.9(3) . . ?
C6 C5 C4 117.0(3) . . ?
C6 C5 C13 117.4(3) . . ?
C4 C5 C13 125.5(3) . . ?
C11 C10 C9 120.2(3) . . ?
O2 C40 C41 122.5(3) . . ?
O2 C40 Pd1 119.4(2) . . ?
C41 C40 Pd1 118.0(2) . . ?
C10 C9 C8 117.2(3) . . ?
C10 C9 C13 125.7(3) . . ?
C8 C9 C13 117.1(3) . . ?
C24 C23 C22 120.4(3) . . ?
C42 C41 C46 119.7(3) . . ?
C42 C41 C40 118.6(3) . . ?
C46 C41 C40 121.7(3) . . ?
C34 C35 C36 120.1(3) . . ?
C3 C4 C5 120.6(3) . . ?
C30 C31 C32 119.7(3) . . ?
C29 C30 C31 120.0(3) . . ?
C25 C26 C27 120.1(3) . . ?
C30 C29 C28 120.5(3) . . ?
C26 C25 C24 120.0(3) . . ?
C8 C7 C12 117.0(3) . . ?
C8 C7 P2 119.4(2) . . ?
C12 C7 P2 123.7(2) . . ?
C34 C39 C38 120.2(3) . . ?
C23 C24 C25 119.7(3) . . ?
C4 C3 C2 120.7(3) . . ?
C20 C21 C16 120.6(4) . . ?
C37 C36 C35 120.6(4) . . ?
C38 C37 C36 119.6(3) . . ?
C43 C42 C41 119.7(4) . . ?
C45 C44 C43 120.3(4) . . ?
C19 C20 C21 120.1(4) . . ?
C17 C16 C21 118.7(3) . . ?
C17 C16 P1 123.0(3) . . ?
C21 C16 P1 118.2(3) . . ?
C16 C17 C18 119.9(4) . . ?
C20 C19 C18 120.1(4) . . ?
C42 C43 C44 120.8(4) . . ?
C49 C48 C47 102.1(4) . . ?
O3 C50 C49 107.7(4) . . ?
C47 O3 C50 108.3(3) . . ?
C1 C6 C5 124.5(3) . . ?
C1 C6 O1 116.4(3) . . ?
C5 C6 O1 119.1(3) . . ?
C19 C18 C17 120.5(5) . . ?
O3 C47 C48 107.4(4) . . ?
C79 O4 C76 90.3(8) . . ?
O4 C79 C77 106.0(10) . . ?
C82 C76 O4 99.2(9) . . ?
C82 C77 C79 103.9(11) . . ?
C76 C82 C77 96.5(11) . . ?
C102 O5 C100 109.8(11) . . ?
C101 C103 C102 103.9(11) . . ?
O5 C102 C103 108.3(11) . . ?
O5 C100 C101 106.5(10) . . ?
C103 C101 C100 106.8(11) . . ?

loop_
_geom_bond_atom_site_label_1
_geom_bond_atom_site_label_2
_geom_bond_distance
_geom_bond_site_symmetry_2
_geom_bond_publ_flag
C49 C50 1.493(6) . ?
C49 C48 1.507(7) . ?
C38 C37 1.384(5) . ?
C38 C39 1.406(5) . ?
C45 C44 1.392(7) . ?
C45 C46 1.404(5) . ?
Pd1 C40 2.025(3) . ?
Pd1 P1 2.3197(8) . ?
Pd1 P2 2.5075(8) . ?
Pd1 Br1 2.5101(4) . ?
P2 C28 1.830(3) . ?
P2 C7 1.836(3) . ?
P2 C34 1.841(3) . ?
P1 C22 1.826(3) . ?
P1 C16 1.834(3) . ?
P1 C1 1.839(3) . ?
O1 C8 1.391(4) . ?
O1 C6 1.398(4) . ?
O2 C40 1.202(4) . ?
C8 C7 1.396(4) . ?
C8 C9 1.400(5) . ?
C22 C27 1.398(4) . ?
C22 C23 1.401(4) . ?
C13 C5 1.528(5) . ?
C13 C15 1.525(5) . ?
C13 C9 1.530(5) . ?
C13 C14 1.547(6) . ?
C2 C3 1.397(5) . ?
C2 C1 1.409(4) . ?
C1 C6 1.393(4) . ?
C27 C26 1.399(5) . ?
C32 C31 1.393(5) . ?
C32 C33 1.401(5) . ?
C12 C11 1.396(5) . ?
C12 C7 1.404(5) . ?
C34 C39 1.397(5) . ?
C34 C35 1.396(5) . ?
C28 C33 1.396(4) . ?
C28 C29 1.408(4) . ?
C46 C41 1.402(5) . ?
C11 C10 1.393(5) . ?
C5 C6 1.396(4) . ?
C5 C4 1.397(4) . ?
C10 C9 1.399(5) . ?
C40 C41 1.505(5) . ?
C23 C24 1.399(5) . ?
C41 C42 1.400(5) . ?
C35 C36 1.402(5) . ?
C4 C3 1.394(5) . ?
C31 C30 1.395(5) . ?
C30 C29 1.391(5) . ?
C26 C25 1.390(5) . ?
C25 C24 1.409(5) . ?
C21 C20 1.398(5) . ?
C21 C16 1.398(5) . ?
C36 C37 1.386(6) . ?
C42 C43 1.385(6) . ?
C44 C43 1.391(8) . ?
C20 C19 1.375(8) . ?
C16 C17 1.396(5) . ?
C17 C18 1.403(5) . ?
C19 C18 1.380(8) . ?
C48 C47 1.518(7) . ?
C50 O3 1.427(5) . ?
O3 C47 1.421(6) . ?
O4 C79 1.418(14) . ?
O4 C76 1.685(14) . ?
C79 C77 1.581(19) . ?
C76 C82 1.465(19) . ?
C77 C82 1.57(2) . ?
O5 C102 1.349(17) . ?
O5 C100 1.449(16) . ?
C103 C101 1.449(18) . ?
C103 C102 1.568(19) . ?
C100 C101 1.539(19) . ?
